data_2016650
loop_
_publ_author_name
'Trilleras, Jorge'
'Quiroga, Jairo'
'Low, John N.'
'Cobo, Justo'
'Glidewell, Christopher'

_publ_section_title
;2-(4-Chlorophenyl)-5-(4-nitrophenyl)-4,7-dihydropyrazolo[1,5-<i>a</i>]pyrimidine-3,6-dicarbaldehyde:
 a chain of rings built from N---H&#x00B7;&#x00B7;&#x00B7;O and
 C---H&#x00B7;&#x00B7;&#x00B7;O hydrogen bonds
;
_journal_coeditor_code SK3236
_journal_issue 6
_journal_name_full 'Acta Crystallographica Section C'
_journal_page_first o341
_journal_page_last o343
_journal_paper_doi 10.1107/S0108270108014509
_journal_volume 64
_journal_year 2008
_chemical_formula_iupac 'C20 H13 Cl N4 O4'
_chemical_formula_moiety 'C20 H13 Cl N4 O4'
_chemical_formula_sum 'C20 H13 Cl N4 O4'
_chemical_formula_weight 408.79
_chemical_name_systematic
;
2-(4-Chlorophenyl)-5-(4-nitrophenyl)-4,7-
dihydropyrazolo[1,5-<i>a</i>]pyrimidine-3,6-dicarbaldehyde
;
_space_group_IT_number 15
_symmetry_cell_setting monoclinic
_symmetry_space_group_name_Hall '-C 2yc'
_symmetry_space_group_name_H-M 'C 1 2/c 1'
_atom_sites_solution_hydrogens geom
_atom_sites_solution_primary direct
_atom_sites_solution_secondary difmap
_cell_angle_alpha 90.00
_cell_angle_beta 118.594(10)
_cell_angle_gamma 90.00
_cell_formula_units_Z 8
_cell_length_a 23.943(5)
_cell_length_b 13.445(2)
_cell_length_c 12.336(5)
_cell_measurement_reflns_used 4002
_cell_measurement_temperature 120(2)
_cell_measurement_theta_max 27.50
_cell_measurement_theta_min 3.80
_cell_volume 3486.8(17)
_computing_cell_refinement 'DIRAX/LSQ (Duisenberg <i>et al.</i>,  2000)'
_computing_data_collection 'COLLECT (Nonius, 1999)'
_computing_data_reduction 'EVALCCD (Duisenberg <i>et al.</i>,  2003)'
_computing_molecular_graphics 'PLATON (Spek, 2003)'
_computing_publication_material
;
SHELXL97 (Sheldrick, 2008) and PRPKAPPA (Ferguson, 1999)
;
_computing_structure_refinement
;
OSCAIL (McArdle, 2003) and SHELXL97 (Sheldrick, 2008)
;
_computing_structure_solution 'SIR2004 (Burla <i>et al.</i>,  2005)'
_diffrn_ambient_temperature 120(2)
_diffrn_detector_area_resol_mean 9.091
_diffrn_measured_fraction_theta_full 0.996
_diffrn_measured_fraction_theta_max 0.996
_diffrn_measurement_device_type 'Bruker Nonius KappaCCD area-detector'
_diffrn_measurement_method '\f and \w'
_diffrn_radiation_monochromator graphite
_diffrn_radiation_source 'Bruker Nonius FR591 rotating anode'
_diffrn_radiation_type 'Mo K\a'
_diffrn_radiation_wavelength 0.71073
_diffrn_reflns_av_R_equivalents 0.0663
_diffrn_reflns_av_sigmaI/netI 0.0475
_diffrn_reflns_limit_h_max 31
_diffrn_reflns_limit_h_min -31
_diffrn_reflns_limit_k_max 16
_diffrn_reflns_limit_k_min -17
_diffrn_reflns_limit_l_max 15
_diffrn_reflns_limit_l_min -16
_diffrn_reflns_number 40202
_diffrn_reflns_theta_full 27.50
_diffrn_reflns_theta_max 27.50
_diffrn_reflns_theta_min 3.80
_diffrn_standards_decay_% 0
_diffrn_standards_number 0
_exptl_absorpt_coefficient_mu 0.258
_exptl_absorpt_correction_T_max 0.941
_exptl_absorpt_correction_T_min 0.891
_exptl_absorpt_correction_type multi-scan
_exptl_absorpt_process_details '(SADABS; Sheldrick, 2003)'
_exptl_crystal_colour colourless
_exptl_crystal_density_diffrn 1.558
_exptl_crystal_density_method 'not measured'
_exptl_crystal_description block
_exptl_crystal_F_000 1680
_exptl_crystal_size_max 0.46
_exptl_crystal_size_mid 0.36
_exptl_crystal_size_min 0.24
_refine_diff_density_max 0.363
_refine_diff_density_min -0.429
_refine_ls_extinction_method none
_refine_ls_goodness_of_fit_ref 1.085
_refine_ls_hydrogen_treatment constr
_refine_ls_matrix_type full
_refine_ls_number_parameters 262
_refine_ls_number_reflns 4002
_refine_ls_number_restraints 0
_refine_ls_restrained_S_all 1.085
_refine_ls_R_factor_all 0.1067
_refine_ls_R_factor_gt 0.0505
_refine_ls_shift/su_max 0.001
_refine_ls_shift/su_mean 0.000
_refine_ls_structure_factor_coef Fsqd
_refine_ls_weighting_details 'w = 1/[\s^2^(Fo^2^)+(0.0465P)^2^+9.8005P] where P=(Fo^2^+2Fc^2^)/3'
_refine_ls_weighting_scheme calc
_refine_ls_wR_factor_gt 0.1085
_refine_ls_wR_factor_ref 0.1387
_reflns_number_gt 2520
_reflns_number_total 4002
_reflns_threshold_expression I>2\s(I)
_cod_data_source_file sk3236.cif
_cod_data_source_block I
_cod_original_cell_volume 3486.7(17)
_cod_original_sg_symbol_H-M 'C 2/c'
_cod_database_code 2016650
_cod_database_fobs_code 2016650

loop_
_symmetry_equiv_pos_as_xyz
'x, y, z'
'-x, y, -z+1/2'
'x+1/2, y+1/2, z'
'-x+1/2, y+1/2, -z+1/2'
'-x, -y, -z'
'x, -y, z-1/2'
'-x+1/2, -y+1/2, -z'
'x+1/2, -y+1/2, z-1/2'

loop_
_atom_site_type_symbol
_atom_site_label
_atom_site_fract_x
_atom_site_fract_y
_atom_site_fract_z
_atom_site_U_iso_or_equiv
_atom_site_adp_type
_atom_site_calc_flag
_atom_site_refinement_flags
_atom_site_occupancy
Cl Cl24 0.57868(3) 0.28471(6) 1.23489(6) 0.0334(2) Uani d . 1
O O31 0.37089(10) 0.53108(15) 0.53537(17) 0.0328(5) Uani d . 1
O O61 0.20351(9) 0.04486(13) 0.23740(17) 0.0267(4) Uani d . 1
O O541 0.06077(10) 0.47143(16) -0.24494(19) 0.0384(5) Uani d . 1
O O542 0.14516(11) 0.45976(17) -0.26641(19) 0.0397(6) Uani d . 1
N N1 0.37250(10) 0.20177(16) 0.63810(19) 0.0212(5) Uani d . 1
N N4 0.30105(10) 0.35687(16) 0.37383(18) 0.0209(5) Uani d . 1
N N7a 0.33309(10) 0.22484(16) 0.51655(19) 0.0201(5) Uani d . 1
N N54 0.11720(12) 0.45234(17) -0.2053(2) 0.0285(6) Uani d . 1
C C2 0.40156(12) 0.28667(19) 0.6894(2) 0.0192(5) Uani d . 1
C C3 0.38083(12) 0.36589(19) 0.6023(2) 0.0199(5) Uani d . 1
C C3a 0.33697(12) 0.32057(19) 0.4917(2) 0.0196(5) Uani d . 1
C C5 0.25899(12) 0.29502(19) 0.2826(2) 0.0184(5) Uani d . 1
C C6 0.25238(12) 0.19857(19) 0.3066(2) 0.0196(5) Uani d . 1
C C7 0.29180(12) 0.15067(19) 0.4309(2) 0.0214(6) Uani d . 1
C C21 0.44740(12) 0.28813(19) 0.8235(2) 0.0197(5) Uani d . 1
C C22 0.48543(12) 0.2050(2) 0.8789(2) 0.0214(6) Uani d . 1
C C23 0.52645(12) 0.2035(2) 1.0055(2) 0.0237(6) Uani d . 1
C C24 0.52908(12) 0.2853(2) 1.0757(2) 0.0235(6) Uani d . 1
C C25 0.49190(13) 0.3679(2) 1.0228(2) 0.0261(6) Uani d . 1
C C26 0.45100(12) 0.3691(2) 0.8968(2) 0.0237(6) Uani d . 1
C C31 0.39776(13) 0.4690(2) 0.6164(2) 0.0243(6) Uani d . 1
C C51 0.22207(12) 0.34056(19) 0.1571(2) 0.0198(6) Uani d . 1
C C52 0.25311(13) 0.3684(2) 0.0912(2) 0.0234(6) Uani d . 1
C C53 0.21878(13) 0.4055(2) -0.0271(2) 0.0241(6) Uani d . 1
C C54 0.15351(13) 0.41582(19) -0.0774(2) 0.0224(6) Uani d . 1
C C55 0.12178(13) 0.3914(2) -0.0134(2) 0.0240(6) Uani d . 1
C C56 0.15671(13) 0.3539(2) 0.1057(2) 0.0240(6) Uani d . 1
C C61 0.20890(12) 0.1314(2) 0.2131(2) 0.0228(6) Uani d . 1
H H4 0.3044 0.4190 0.3551 0.025 Uiso d R 1
H H7A 0.2637 0.1224 0.4612 0.026 Uiso calc R 1
H H7B 0.3176 0.0960 0.4237 0.026 Uiso calc R 1
H H22 0.4833 0.1492 0.8298 0.026 Uiso calc R 1
H H23 0.5523 0.1470 1.0432 0.028 Uiso calc R 1
H H25 0.4943 0.4235 1.0723 0.031 Uiso calc R 1
H H26 0.4251 0.4259 0.8600 0.028 Uiso calc R 1
H H31 0.4318 0.4904 0.6930 0.029 Uiso calc R 1
H H52 0.2980 0.3618 0.1275 0.028 Uiso calc R 1
H H53 0.2396 0.4237 -0.0733 0.029 Uiso calc R 1
H H55 0.0770 0.4000 -0.0495 0.029 Uiso calc R 1
H H56 0.1358 0.3373 0.1521 0.029 Uiso calc R 1
H H61 0.1839 0.1548 0.1310 0.027 Uiso calc R 1

loop_
_atom_site_aniso_label
_atom_site_aniso_U_11
_atom_site_aniso_U_22
_atom_site_aniso_U_33
_atom_site_aniso_U_12
_atom_site_aniso_U_13
_atom_site_aniso_U_23
Cl24 0.0346(4) 0.0341(4) 0.0177(3) -0.0021(3) 0.0014(3) 0.0000(3)
O31 0.0401(12) 0.0239(11) 0.0253(10) -0.0019(9) 0.0082(9) 0.0039(9)
O61 0.0333(11) 0.0170(10) 0.0243(10) -0.0025(8) 0.0092(9) -0.0019(8)
O541 0.0308(12) 0.0391(13) 0.0303(11) 0.0055(10) 0.0027(9) 0.0110(10)
O542 0.0502(14) 0.0460(14) 0.0236(11) -0.0016(11) 0.0183(10) 0.0070(10)
N1 0.0227(11) 0.0226(12) 0.0146(10) -0.0007(9) 0.0059(9) 0.0010(9)
N4 0.0262(12) 0.0152(11) 0.0157(10) 0.0005(9) 0.0055(9) 0.0012(9)
N7a 0.0223(11) 0.0195(11) 0.0150(10) 0.0005(9) 0.0060(9) 0.0004(9)
N54 0.0346(14) 0.0234(13) 0.0208(12) -0.0015(11) 0.0080(11) 0.0032(10)
C2 0.0184(12) 0.0207(13) 0.0189(12) 0.0016(10) 0.0091(11) 0.0004(11)
C3 0.0203(13) 0.0187(13) 0.0166(12) 0.0005(10) 0.0056(10) 0.0018(10)
C3a 0.0184(13) 0.0204(13) 0.0208(13) 0.0009(10) 0.0101(11) 0.0021(11)
C5 0.0194(12) 0.0191(13) 0.0154(12) -0.0008(10) 0.0073(10) -0.0029(10)
C6 0.0182(12) 0.0217(14) 0.0171(12) 0.0008(11) 0.0070(10) -0.0009(10)
C7 0.0245(14) 0.0178(13) 0.0194(13) -0.0015(11) 0.0084(11) -0.0012(10)
C21 0.0177(12) 0.0212(13) 0.0182(12) -0.0025(10) 0.0071(10) 0.0001(11)
C22 0.0218(13) 0.0215(14) 0.0199(13) -0.0015(11) 0.0092(11) -0.0001(11)
C23 0.0204(13) 0.0261(15) 0.0216(13) -0.0008(11) 0.0076(11) 0.0057(11)
C24 0.0208(13) 0.0289(15) 0.0166(12) -0.0038(11) 0.0055(11) 0.0010(11)
C25 0.0259(14) 0.0267(15) 0.0222(14) -0.0031(12) 0.0087(12) -0.0045(12)
C26 0.0221(14) 0.0224(14) 0.0244(14) 0.0000(11) 0.0094(11) 0.0021(11)
C31 0.0239(14) 0.0227(14) 0.0204(13) -0.0031(11) 0.0059(11) 0.0012(11)
C51 0.0245(14) 0.0158(13) 0.0170(12) -0.0011(10) 0.0081(11) -0.0032(10)
C52 0.0212(13) 0.0258(14) 0.0217(13) 0.0011(11) 0.0090(11) -0.0011(11)
C53 0.0285(15) 0.0255(15) 0.0223(13) 0.0007(12) 0.0153(12) 0.0006(11)
C54 0.0276(14) 0.0178(13) 0.0179(13) 0.0016(11) 0.0078(11) 0.0002(10)
C55 0.0221(13) 0.0219(14) 0.0224(14) -0.0003(11) 0.0061(11) 0.0026(11)
C56 0.0256(14) 0.0241(14) 0.0226(13) -0.0017(11) 0.0118(12) 0.0011(11)
C61 0.0228(14) 0.0216(14) 0.0208(13) 0.0017(11) 0.0078(11) -0.0012(11)

loop_
_atom_type_symbol
_atom_type_description
_atom_type_scat_dispersion_real
_atom_type_scat_dispersion_imag
_atom_type_scat_source
C C 0.0033 0.0016 'International Tables Vol C Tables 4.2.6.8 and 6.1.1.4'
H H 0.0000 0.0000 'International Tables Vol C Tables 4.2.6.8 and 6.1.1.4'
Cl Cl 0.1484 0.1585 'International Tables Vol C Tables 4.2.6.8 and 6.1.1.4'
N N 0.0061 0.0033 'International Tables Vol C Tables 4.2.6.8 and 6.1.1.4'
O O 0.0106 0.0060 'International Tables Vol C Tables 4.2.6.8 and 6.1.1.4'

loop_
_geom_angle_atom_site_label_1
_geom_angle_atom_site_label_2
_geom_angle_atom_site_label_3
_geom_angle
_geom_angle_publ_flag
C2 N1 N7a 104.8(2) no
C5 N4 C3a 119.5(2) no
C5 N4 H4 118.9 no
C3a N4 H4 121.6 no
C3a N7a N1 112.4(2) no
C3a N7a C7 126.5(2) no
N1 N7a C7 121.0(2) no
O541 N54 O542 124.0(2) no
O541 N54 C54 118.1(2) no
O542 N54 C54 117.9(2) no
N1 C2 C3 111.7(2) no
N1 C2 C21 118.8(2) no
C3 C2 C21 129.5(2) no
C3a C3 C2 103.8(2) no
C3a C3 C31 125.2(2) no
C2 C3 C31 131.1(2) no
N7a C3a N4 120.4(2) no
N7a C3a C3 107.3(2) no
N4 C3a C3 132.2(2) no
C6 C5 N4 121.1(2) no
C6 C5 C51 123.0(2) no
N4 C5 C51 116.0(2) no
C5 C6 C61 122.6(2) no
C5 C6 C7 123.3(2) no
C61 C6 C7 114.0(2) no
N7a C7 C6 109.0(2) no
N7a C7 H7A 109.9 no
C6 C7 H7A 109.9 no
N7a C7 H7B 109.9 no
C6 C7 H7B 109.9 no
H7A C7 H7B 108.3 no
C26 C21 C22 119.0(2) no
C26 C21 C2 121.1(2) no
C22 C21 C2 119.7(2) no
C23 C22 C21 120.4(2) no
C23 C22 H22 119.8 no
C21 C22 H22 119.8 no
C24 C23 C22 119.2(2) no
C24 C23 H23 120.4 no
C22 C23 H23 120.4 no
C25 C24 C23 121.3(2) no
C25 C24 Cl24 118.4(2) no
C23 C24 Cl24 120.3(2) no
C24 C25 C26 119.4(3) no
C24 C25 H25 120.3 no
C26 C25 H25 120.3 no
C25 C26 C21 120.7(3) no
C25 C26 H26 119.7 no
C21 C26 H26 119.7 no
O31 C31 C3 123.7(2) no
O31 C31 H31 118.2 no
C3 C31 H31 118.2 no
C56 C51 C52 119.9(2) no
C56 C51 C5 120.2(2) no
C52 C51 C5 119.9(2) no
C53 C52 C51 120.1(2) no
C53 C52 H52 120.0 no
C51 C52 H52 120.0 no
C52 C53 C54 118.9(3) no
C52 C53 H53 120.6 no
C54 C53 H53 120.6 no
C55 C54 C53 122.4(2) no
C55 C54 N54 119.3(2) no
C53 C54 N54 118.3(2) no
C54 C55 C56 118.4(3) no
C54 C55 H55 120.8 no
C56 C55 H55 120.8 no
C51 C56 C55 120.3(3) no
C51 C56 H56 119.8 no
C55 C56 H56 119.8 no
O61 C61 C6 121.3(2) no
O61 C61 H61 119.3 no
C6 C61 H61 119.3 no

loop_
_geom_bond_atom_site_label_1
_geom_bond_atom_site_label_2
_geom_bond_distance
_geom_bond_publ_flag
Cl24 C24 1.742(3) no
O541 N54 1.224(3) no
O542 N54 1.229(3) no
N1 C2 1.329(3) y
C2 C3 1.423(4) y
C3 C3a 1.401(4) y
C3a N4 1.377(3) y
N4 C5 1.374(3) y
C5 C6 1.356(4) y
C6 C7 1.507(4) y
C7 N7a 1.445(3) y
N7a N1 1.371(3) y
C3a N7a 1.337(3) y
C3 C31 1.432(4) y
C31 O31 1.222(3) y
C6 C61 1.442(4) y
C61 O61 1.223(3) y
N4 H4 0.88 no
N54 C54 1.474(3) no
C2 C21 1.484(3) no
C5 C51 1.497(3) no
C7 H7A 0.99 no
C7 H7B 0.99 no
C21 C26 1.391(4) no
C21 C22 1.396(4) no
C22 C23 1.391(4) no
C22 H22 0.95 no
C23 C24 1.382(4) no
C23 H23 0.95 no
C24 C25 1.376(4) no
C25 C26 1.385(4) no
C25 H25 0.95 no
C26 H26 0.95 no
C31 H31 0.95 no
C51 C56 1.390(4) no
C51 C52 1.391(4) no
C52 C53 1.381(4) no
C52 H52 0.95 no
C53 C54 1.385(4) no
C53 H53 0.95 no
C54 C55 1.372(4) no
C55 C56 1.392(4) no
C55 H55 0.95 no
C56 H56 0.95 no
C61 H61 0.95 no

loop_
_geom_hbond_atom_site_label_D
_geom_hbond_atom_site_label_H
_geom_hbond_atom_site_label_A
_geom_hbond_site_symmetry_A
_geom_hbond_distance_DH
_geom_hbond_distance_HA
_geom_hbond_distance_DA
_geom_hbond_angle_DHA
_geom_hbond_publ_flag
N4 H4 O31 . 0.88 2.52 3.011(3) 116 y
N4 H4 O61 4 0.88 2.00 2.853(3) 163 y
C61 H61 O31 4_545 0.95 2.47 3.043(3) 118 y

loop_
_geom_torsion_atom_site_label_1
_geom_torsion_atom_site_label_2
_geom_torsion_atom_site_label_3
_geom_torsion_atom_site_label_4
_geom_torsion
_geom_torsion_publ_flag
C2 N1 N7a C3a 0.0(3) no
C2 N1 N7a C7 -178.3(2) no
N7a N1 C2 C3 0.7(3) no
N7a N1 C2 C21 178.8(2) no
N1 C2 C3 C3a -1.1(3) no
C21 C2 C3 C3a -179.0(2) no
N1 C2 C3 C31 178.5(3) no
C21 C2 C3 C31 0.6(5) no
N1 N7a C3a N4 179.5(2) no
C7 N7a C3a N4 -2.4(4) no
N1 N7a C3a C3 -0.7(3) no
C7 N7a C3a C3 177.5(2) no
C5 N4 C3a N7a 2.8(4) no
C5 N4 C3a C3 -177.0(3) no
C2 C3 C3a N7a 1.0(3) no
C31 C3 C3a N7a -178.6(3) no
C2 C3 C3a N4 -179.1(3) no
C31 C3 C3a N4 1.3(5) no
C3a N4 C5 C6 -0.2(4) no
C3a N4 C5 C51 -179.8(2) no
N4 C5 C6 C61 -179.8(2) no
C51 C5 C6 C61 -0.2(4) no
N4 C5 C6 C7 -3.0(4) no
C51 C5 C6 C7 176.6(2) no
C3a N7a C7 C6 -0.5(4) no
N1 N7a C7 C6 177.5(2) no
C5 C6 C7 N7a 3.2(4) no
C61 C6 C7 N7a -179.8(2) no
N1 C2 C21 C26 -141.7(3) no
C3 C2 C21 C26 36.1(4) no
N1 C2 C21 C22 35.0(4) y
C3 C2 C21 C22 -147.2(3) no
C26 C21 C22 C23 -0.2(4) no
C2 C21 C22 C23 -176.9(2) no
C21 C22 C23 C24 0.0(4) no
C22 C23 C24 C25 0.1(4) no
C22 C23 C24 Cl24 178.6(2) no
C23 C24 C25 C26 0.0(4) no
Cl24 C24 C25 C26 -178.5(2) no
C24 C25 C26 C21 -0.2(4) no
C22 C21 C26 C25 0.3(4) no
C2 C21 C26 C25 177.0(2) no
C3a C3 C31 O31 7.6(5) no
C2 C3 C31 O31 -171.9(3) y
C5 C6 C61 O61 -179.5(3) y
C6 C5 C51 C56 67.8(4) no
N4 C5 C51 C56 -112.6(3) no
C6 C5 C51 C52 -111.4(3) no
N4 C5 C51 C52 68.2(3) y
C56 C51 C52 C53 -2.6(4) no
C5 C51 C52 C53 176.6(2) no
C51 C52 C53 C54 1.0(4) no
C52 C53 C54 C55 0.7(4) no
C52 C53 C54 N54 -178.0(2) no
O541 N54 C54 C55 8.9(4) no
O542 N54 C54 C55 -169.6(2) no
C53 C54 N54 O541 -172.4(2) y
O542 N54 C54 C53 9.1(4) no
C53 C54 C55 C56 -0.8(4) no
N54 C54 C55 C56 177.8(2) no
C52 C51 C56 C55 2.5(4) no
C5 C51 C56 C55 -176.7(2) no
C54 C55 C56 C51 -0.8(4) no
C7 C6 C61 O61 3.4(4) no

loop_
_cod_related_entry_id
_cod_related_entry_database
_cod_related_entry_code
1 ChemSpider 24726230
